data_7126199
loop_
_publ_author_name
'Kelley, Steven P.'
'Smetana, Volodymyr'
'Emerson, Stephen D.'
'Mudring, Anja-Verena'
'Rogers, Robin D.'

_publ_section_title
;
 Benchtop access to anhydrous actinide N-donor coordination complexes
 using ionic liquids.
;
_journal_issue 30
_journal_name_full 'Chemical communications (Cambridge, England)'
_journal_page_first 4232
_journal_page_last 4235
_journal_paper_doi 10.1039/c9cc09852f
_journal_volume 56
_journal_year 2020
_chemical_formula_sum 'C12 H22 N10 O18 Th'
_chemical_formula_weight 826.43
_space_group_crystal_system orthorhombic
_space_group_IT_number 56
_space_group_name_Hall '-P 2ab 2ac'
_space_group_name_H-M_alt 'P c c n'
_atom_sites_solution_hydrogens geom
_audit_creation_method SHELXL-2013
_audit_update_record
;
2019-11-25 deposited with the CCDC.	2020-03-10 downloaded from the CCDC.
;
_cell_angle_alpha 90
_cell_angle_beta 90
_cell_angle_gamma 90
_cell_formula_units_Z 4
_cell_length_a 9.7722(3)
_cell_length_b 11.8036(4)
_cell_length_c 23.0503(8)
_cell_measurement_reflns_used 9806
_cell_measurement_temperature 100(2)
_cell_measurement_theta_max 32.74
_cell_measurement_theta_min 2.47
_cell_volume 2658.79(15)
_computing_cell_refinement 'Bruker SAINT'
_computing_data_collection 'Bruker APEX2'
_computing_data_reduction 'Bruker SAINT'
_computing_molecular_graphics 'Bruker SHELXTL'
_computing_publication_material 'Bruker SHELXTL'
_computing_structure_refinement 'SHELXL-2013 (Sheldrick, 2013)'
_computing_structure_solution 'SHELXS-97 (Sheldrick, 2008)'
_diffrn_ambient_temperature 100(2)
_diffrn_measured_fraction_theta_full 1.000
_diffrn_measured_fraction_theta_max 0.999
_diffrn_measurement_device_type 'Bruker APEX-II CCD'
_diffrn_measurement_method '\f and \w scans'
_diffrn_radiation_type MoK\a
_diffrn_radiation_wavelength 0.71073
_diffrn_reflns_av_R_equivalents 0.0483
_diffrn_reflns_av_unetI/netI 0.0189
_diffrn_reflns_Laue_measured_fraction_full 1.000
_diffrn_reflns_Laue_measured_fraction_max 0.999
_diffrn_reflns_limit_h_max 13
_diffrn_reflns_limit_h_min -13
_diffrn_reflns_limit_k_max 16
_diffrn_reflns_limit_k_min -16
_diffrn_reflns_limit_l_max 32
_diffrn_reflns_limit_l_min -32
_diffrn_reflns_number 62026
_diffrn_reflns_point_group_measured_fraction_full 1.000
_diffrn_reflns_point_group_measured_fraction_max 0.999
_diffrn_reflns_theta_full 25.242
_diffrn_reflns_theta_max 29.998
_diffrn_reflns_theta_min 1.767
_exptl_absorpt_coefficient_mu 5.707
_exptl_absorpt_correction_T_max 0.62
_exptl_absorpt_correction_T_min 0.41
_exptl_absorpt_correction_type multi-scan
_exptl_absorpt_process_details 'Blessing, 1995'
_exptl_crystal_colour colourless
_exptl_crystal_density_diffrn 2.065
_exptl_crystal_description Polyhedron
_exptl_crystal_F_000 1592
_exptl_crystal_size_max 0.170
_exptl_crystal_size_mid 0.130
_exptl_crystal_size_min 0.100
_refine_diff_density_max 2.481
_refine_diff_density_min -1.483
_refine_diff_density_rms 0.132
_refine_ls_extinction_method none
_refine_ls_goodness_of_fit_ref 1.097
_refine_ls_hydrogen_treatment constr
_refine_ls_matrix_type full
_refine_ls_number_parameters 188
_refine_ls_number_reflns 3885
_refine_ls_number_restraints 0
_refine_ls_restrained_S_all 1.097
_refine_ls_R_factor_all 0.0340
_refine_ls_R_factor_gt 0.0233
_refine_ls_shift/su_max 0.000
_refine_ls_shift/su_mean 0.000
_refine_ls_structure_factor_coef Fsqd
_refine_ls_weighting_details 'w=1/[\s^2^(Fo^2^)+(0.0263P)^2^+4.8624P] where P=(Fo^2^+2Fc^2^)/3'
_refine_ls_weighting_scheme calc
_refine_ls_wR_factor_gt 0.0539
_refine_ls_wR_factor_ref 0.0590
_reflns_Friedel_coverage 0.000
_reflns_number_gt 2991
_reflns_number_total 3885
_reflns_threshold_expression 'I > 2\s(I)'
_cod_data_source_file c9cc09852f2.cif
_cod_data_source_block Th(NO3)6mim2b
_cod_depositor_comments
;
The following automatic conversions were performed:

data item '_exptl_absorpt_correction_type' value 'Multi-scan' was
changed to 'multi-scan' in accordance with the
/home/data/users/saulius/crontab/automatic-downloads/rss-feeds/RSC/lib/dictionaries/cif_core.dic
dictionary named 'cif_core.dic' version 2.4.2 last updated on
2011-04-26.

Automatic conversion script
Id: cif_fix_values 7556 2019-12-06 15:28:31Z antanas 

 Adding full bibliography for 7126194--7126200.cif.
;
_cod_database_code 7126199
_shelx_space_group_comment
; 
The symmetry employed for this shelxl refinement is uniquely defined 
by the following loop, which should always be used as a source of 
symmetry information in preference to the above space-group names. 
They are only intended as comments. 
;
_shelx_estimated_absorpt_t_min 0.444
_shelx_estimated_absorpt_t_max 0.599
_shelxl_version_number 2013-4

loop_
_space_group_symop_operation_xyz
'x, y, z'
'-x+1/2, -y+1/2, z'
'-x, y+1/2, -z+1/2'
'x+1/2, -y, -z+1/2'
'-x, -y, -z'
'x-1/2, y-1/2, -z'
'x, -y-1/2, z-1/2'
'-x-1/2, y, z-1/2'

loop_
_atom_site_label
_atom_site_type_symbol
_atom_site_fract_x
_atom_site_fract_y
_atom_site_fract_z
_atom_site_U_iso_or_equiv
_atom_site_adp_type
_atom_site_occupancy
_atom_site_site_symmetry_order
_atom_site_calc_flag
_atom_site_refinement_flags_posn
_atom_site_refinement_flags_adp
_atom_site_refinement_flags_occupancy
_atom_site_disorder_assembly
_atom_site_disorder_group
Th Th -0.2500 -0.2500 0.09882(2) 0.01374(5) Uani 1 2 d S T P . .
O1 O -0.3705(2) -0.19065(18) 0.19215(9) 0.0198(4) Uani 1 1 d . . . . .
O2 O -0.5037(2) -0.2049(2) 0.11782(9) 0.0210(4) Uani 1 1 d . . . . .
O3 O -0.5867(2) -0.1489(2) 0.20103(10) 0.0294(5) Uani 1 1 d . . . . .
O4 O -0.1192(2) -0.08668(18) 0.14662(8) 0.0198(4) Uani 1 1 d . . . . .
O5 O -0.2970(2) -0.03698(19) 0.09725(9) 0.0210(4) Uani 1 1 d . . . . .
O6 O -0.1670(2) 0.09250(19) 0.13670(11) 0.0282(5) Uani 1 1 d . . . . .
O7 O -0.4094(2) -0.35680(19) 0.02980(9) 0.0230(4) Uani 1 1 d . . . . .
O8 O -0.3764(2) -0.1809(2) 0.00886(9) 0.0266(5) Uani 1 1 d . . . . .
O9 O -0.5151(4) -0.2828(3) -0.04383(13) 0.0592(10) Uani 1 1 d . . . . .
N1 N -0.0983(2) -0.1131(2) 0.34461(10) 0.0187(5) Uani 1 1 d . . . . .
N3 N -0.2241(3) -0.0096(3) 0.40066(11) 0.0242(6) Uani 1 1 d . . . . .
N4 N -0.4919(2) -0.1805(2) 0.17150(11) 0.0198(5) Uani 1 1 d . . . . .
N5 N -0.1932(2) -0.0055(2) 0.12749(11) 0.0188(5) Uani 1 1 d . . . . .
N6 N -0.4371(3) -0.2741(2) -0.00341(12) 0.0296(6) Uani 1 1 d . . . . .
C2 C -0.1010(3) -0.0550(3) 0.39364(12) 0.0195(5) Uani 1 1 d . . . . .
H2 H -0.0264 -0.0469 0.4198 0.023 Uiso 1 1 calc R U . . .
C4 C -0.3034(3) -0.0395(3) 0.35365(15) 0.0287(7) Uani 1 1 d . . . . .
H4 H -0.3961 -0.0186 0.3473 0.034 Uiso 1 1 calc R U . . .
C5 C -0.2254(3) -0.1039(3) 0.31825(15) 0.0267(7) Uani 1 1 d . . . . .
H5 H -0.2523 -0.1366 0.2823 0.032 Uiso 1 1 calc R U . . .
C6 C 0.0216(3) -0.1734(3) 0.32121(13) 0.0225(6) Uani 1 1 d . . . . .
H6A H -0.0065 -0.2497 0.3080 0.027 Uiso 1 1 calc R U . . .
H6B H 0.0907 -0.1829 0.3523 0.027 Uiso 1 1 calc R U . . .
C7 C 0.0845(3) -0.1095(3) 0.27113(13) 0.0253(6) Uani 1 1 d . . . . .
H7A H 0.0170 -0.1017 0.2400 0.038 Uiso 1 1 calc R U . . .
H7B H 0.1643 -0.1511 0.2567 0.038 Uiso 1 1 calc R U . . .
H7C H 0.1131 -0.0342 0.2843 0.038 Uiso 1 1 calc R U . . .
C8 C -0.2657(3) 0.0639(3) 0.44877(16) 0.0343(8) Uani 1 1 d . . . . .
H8A H -0.1941 0.0640 0.4786 0.051 Uiso 1 1 calc R U . . .
H8B H -0.3513 0.0356 0.4655 0.051 Uiso 1 1 calc R U . . .
H8C H -0.2794 0.1412 0.4344 0.051 Uiso 1 1 calc R U . . .

loop_
_atom_site_aniso_label
_atom_site_aniso_U_11
_atom_site_aniso_U_22
_atom_site_aniso_U_33
_atom_site_aniso_U_23
_atom_site_aniso_U_13
_atom_site_aniso_U_12
Th 0.01209(7) 0.01628(7) 0.01284(7) 0.000 0.000 -0.00084(5)
O1 0.0145(9) 0.0248(11) 0.0202(10) -0.0008(8) 0.0003(8) 0.0022(8)
O2 0.0165(10) 0.0254(11) 0.0212(10) 0.0002(9) -0.0008(8) 0.0000(8)
O3 0.0236(10) 0.0310(12) 0.0337(13) 0.0034(10) 0.0125(10) 0.0085(9)
O4 0.0171(9) 0.0208(10) 0.0215(10) -0.0005(8) -0.0029(7) -0.0002(8)
O5 0.0151(9) 0.0217(11) 0.0262(11) 0.0007(8) -0.0019(8) -0.0007(8)
O6 0.0261(11) 0.0183(11) 0.0403(13) -0.0034(10) 0.0055(10) -0.0052(9)
O7 0.0234(10) 0.0266(11) 0.0189(10) 0.0007(8) -0.0038(8) -0.0055(8)
O8 0.0289(11) 0.0303(12) 0.0207(10) 0.0060(9) -0.0077(9) -0.0093(9)
O9 0.072(2) 0.065(2) 0.0402(17) 0.0209(15) -0.0405(16) -0.0375(17)
N1 0.0150(11) 0.0215(12) 0.0196(12) 0.0033(9) -0.0023(8) -0.0013(9)
N3 0.0200(13) 0.0250(13) 0.0277(14) 0.0068(10) 0.0040(9) 0.0018(10)
N4 0.0187(11) 0.0175(11) 0.0232(12) 0.0020(9) 0.0039(10) 0.0006(9)
N5 0.0151(11) 0.0214(12) 0.0199(12) -0.0020(10) 0.0048(9) -0.0021(9)
N6 0.0300(14) 0.0396(17) 0.0191(13) 0.0061(11) -0.0084(11) -0.0124(11)
C2 0.0155(12) 0.0239(14) 0.0192(14) 0.0051(11) 0.0011(10) -0.0013(11)
C4 0.0142(13) 0.0310(17) 0.041(2) 0.0106(14) -0.0044(13) -0.0009(13)
C5 0.0202(15) 0.0281(16) 0.0318(17) 0.0054(13) -0.0095(12) -0.0038(11)
C6 0.0212(13) 0.0220(14) 0.0242(15) 0.0013(11) 0.0010(11) 0.0028(11)
C7 0.0251(14) 0.0298(16) 0.0209(14) -0.0012(12) 0.0006(12) -0.0022(12)
C8 0.0337(18) 0.0328(17) 0.0365(19) 0.0048(15) 0.0166(15) 0.0102(14)

loop_
_atom_type_symbol
_atom_type_description
_atom_type_scat_dispersion_real
_atom_type_scat_dispersion_imag
_atom_type_scat_source
C C 0.0033 0.0016 'International Tables Vol C Tables 4.2.6.8 and 6.1.1.4'
H H 0.0000 0.0000 'International Tables Vol C Tables 4.2.6.8 and 6.1.1.4'
N N 0.0061 0.0033 'International Tables Vol C Tables 4.2.6.8 and 6.1.1.4'
O O 0.0106 0.0060 'International Tables Vol C Tables 4.2.6.8 and 6.1.1.4'
Th Th -7.2400 8.8979 'International Tables Vol C Tables 4.2.6.8 and 6.1.1.4'

loop_
_geom_angle_atom_site_label_1
_geom_angle_atom_site_label_2
_geom_angle_atom_site_label_3
_geom_angle
_geom_angle_site_symmetry_1
_geom_angle_site_symmetry_3
_geom_angle_publ_flag
O8 Th O8 71.06(11) 2_445 . ?
O8 Th O1 112.00(7) 2_445 2_445 ?
O8 Th O1 176.61(7) . 2_445 ?
O8 Th O1 176.61(7) 2_445 . ?
O8 Th O1 112.00(7) . . ?
O1 Th O1 64.98(9) 2_445 . ?
O8 Th O5 65.56(7) 2_445 2_445 ?
O8 Th O5 113.00(7) . 2_445 ?
O1 Th O5 70.05(7) 2_445 2_445 ?
O1 Th O5 111.42(7) . 2_445 ?
O8 Th O5 113.00(7) 2_445 . ?
O8 Th O5 65.56(7) . . ?
O1 Th O5 111.42(7) 2_445 . ?
O1 Th O5 70.05(7) . . ?
O5 Th O5 178.38(9) 2_445 . ?
O8 Th O7 68.36(7) 2_445 . ?
O8 Th O7 49.95(7) . . ?
O1 Th O7 132.08(7) 2_445 . ?
O1 Th O7 112.27(7) . . ?
O5 Th O7 67.42(7) 2_445 . ?
O5 Th O7 111.49(7) . . ?
O8 Th O7 49.95(7) 2_445 2_445 ?
O8 Th O7 68.36(7) . 2_445 ?
O1 Th O7 112.26(7) 2_445 2_445 ?
O1 Th O7 132.08(7) . 2_445 ?
O5 Th O7 111.49(7) 2_445 2_445 ?
O5 Th O7 67.42(7) . 2_445 ?
O7 Th O7 103.10(10) . 2_445 ?
O8 Th O4 110.54(7) 2_445 2_445 ?
O8 Th O4 110.43(7) . 2_445 ?
O1 Th O4 70.18(6) 2_445 2_445 ?
O1 Th O4 67.27(7) . 2_445 ?
O5 Th O4 49.89(7) 2_445 2_445 ?
O5 Th O4 131.03(7) . 2_445 ?
O7 Th O4 65.98(6) . 2_445 ?
O7 Th O4 160.36(7) 2_445 2_445 ?
O8 Th O4 110.43(7) 2_445 . ?
O8 Th O4 110.54(7) . . ?
O1 Th O4 67.27(7) 2_445 . ?
O1 Th O4 70.18(6) . . ?
O5 Th O4 131.03(7) 2_445 . ?
O5 Th O4 49.89(7) . . ?
O7 Th O4 160.36(7) . . ?
O7 Th O4 65.98(6) 2_445 . ?
O4 Th O4 129.07(9) 2_445 . ?
O8 Th O2 66.74(7) 2_445 2_445 ?
O8 Th O2 132.21(7) . 2_445 ?
O1 Th O2 49.83(7) 2_445 2_445 ?
O1 Th O2 110.98(6) . 2_445 ?
O5 Th O2 68.03(7) 2_445 2_445 ?
O5 Th O2 112.27(7) . 2_445 ?
O7 Th O2 126.19(7) . 2_445 ?
O7 Th O2 67.74(7) 2_445 2_445 ?
O4 Th O2 104.60(7) 2_445 2_445 ?
O4 Th O2 66.52(7) . 2_445 ?
O8 Th O2 132.22(7) 2_445 . ?
O8 Th O2 66.74(7) . . ?
O1 Th O2 110.98(6) 2_445 . ?
O1 Th O2 49.83(7) . . ?
O5 Th O2 112.27(7) 2_445 . ?
O5 Th O2 68.03(7) . . ?
O7 Th O2 67.74(7) . . ?
O7 Th O2 126.19(7) 2_445 . ?
O4 Th O2 66.52(7) 2_445 . ?
O4 Th O2 104.60(7) . . ?
O2 Th O2 160.40(10) 2_445 . ?
N4 O1 Th 98.01(16) . . ?
N4 O2 Th 97.15(15) . . ?
N5 O4 Th 97.65(15) . . ?
N5 O5 Th 97.74(16) . . ?
N6 O7 Th 97.25(17) . . ?
N6 O8 Th 97.39(17) . . ?
C2 N1 C5 108.4(3) . . ?
C2 N1 C6 125.4(2) . . ?
C5 N1 C6 126.1(3) . . ?
C2 N3 C4 108.1(3) . . ?
C2 N3 C8 125.6(3) . . ?
C4 N3 C8 126.2(3) . . ?
O3 N4 O2 123.1(3) . . ?
O3 N4 O1 121.9(3) . . ?
O2 N4 O1 115.0(2) . . ?
O3 N4 Th 177.7(2) . . ?
O2 N4 Th 57.99(13) . . ?
O1 N4 Th 57.01(13) . . ?
O6 N5 O4 122.6(3) . . ?
O6 N5 O5 122.8(3) . . ?
O4 N5 O5 114.6(2) . . ?
O6 N5 Th 177.0(2) . . ?
O4 N5 Th 57.46(13) . . ?
O5 N5 Th 57.24(14) . . ?
O9 N6 O7 122.3(3) . . ?
O9 N6 O8 122.3(3) . . ?
O7 N6 O8 115.4(2) . . ?
O9 N6 Th 178.4(3) . . ?
O7 N6 Th 57.90(14) . . ?
O8 N6 Th 57.50(14) . . ?
N1 C2 N3 109.4(3) . . ?
C5 C4 N3 107.5(3) . . ?
C4 C5 N1 106.6(3) . . ?
N1 C6 C7 111.2(2) . . ?

loop_
_geom_bond_atom_site_label_1
_geom_bond_atom_site_label_2
_geom_bond_distance
_geom_bond_site_symmetry_2
_geom_bond_publ_flag
Th O8 2.548(2) 2_445 ?
Th O8 2.548(2) . ?
Th O1 2.550(2) 2_445 ?
Th O1 2.550(2) . ?
Th O5 2.556(2) 2_445 ?
Th O5 2.556(2) . ?
Th O7 2.559(2) . ?
Th O7 2.559(2) 2_445 ?
Th O4 2.562(2) 2_445 ?
Th O4 2.562(2) . ?
Th O2 2.573(2) 2_445 ?
Th O2 2.573(2) . ?
O1 N4 1.284(3) . ?
O2 N4 1.276(3) . ?
O3 N4 1.209(3) . ?
O4 N5 1.279(3) . ?
O5 N5 1.286(3) . ?
O6 N5 1.204(3) . ?
O7 N6 1.269(3) . ?
O8 N6 1.282(3) . ?
O9 N6 1.208(4) . ?
N1 C2 1.323(4) . ?
N1 C5 1.387(4) . ?
N1 C6 1.473(4) . ?
N3 C2 1.326(4) . ?
N3 C4 1.378(4) . ?
N3 C8 1.466(4) . ?
C4 C5 1.351(5) . ?
C6 C7 1.510(4) . ?
